data_1552143
loop_
_publ_author_name
'Jia, Jason'
'LaDuca, Robert L.'

_publ_contact_author 'LaDuca, Robert L.'
_publ_section_title
;
 Poly[[\m~4~-4-(carboxylatomethyl)benzoato]zinc(II)]
;
_journal_coeditor_code LH4047
_journal_issue 7
_journal_name_full IUCrData
_journal_page_first x191014
_journal_paper_doi 10.1107/S2414314619010149
_journal_volume 4
_journal_year 2019
_chemical_formula_iupac
;
[Zn (C9 H6 O4)]
;
_chemical_formula_moiety 'C9 H6 O4 Zn'
_chemical_formula_sum 'C9 H6 O4 Zn'
_chemical_formula_weight 243.51
_chemical_name_systematic
;
<i>poly</i>-[\m~4~(4-(Carboxymethyl)benzoato)zinc(II)]
;
_space_group_crystal_system orthorhombic
_space_group_IT_number 29
_space_group_name_Hall 'P 2c -2ac'
_space_group_name_H-M_alt 'P c a 21'
_symmetry_space_group_name_Hall 'P 2c -2ac'
_symmetry_space_group_name_H-M 'P c a 21'
_atom_sites_solution_hydrogens geom
_atom_sites_solution_primary dual
_audit_creation_method
;
Olex2 1.2
(compiled 2018.05.29 svn.r3508 for OlexSys, GUI svn.r5506)
;
_cell_angle_alpha 90
_cell_angle_beta 90
_cell_angle_gamma 90
_cell_formula_units_Z 4
_cell_length_a 9.6314(11)
_cell_length_b 4.8612(6)
_cell_length_c 17.269(2)
_cell_measurement_reflns_used 4707
_cell_measurement_temperature 173(2)
_cell_measurement_theta_max 25.36
_cell_measurement_theta_min 2.36
_cell_volume 808.54(17)
_computing_cell_refinement
;
SAINT (Bruker, 2013)
;
_computing_data_collection
;
<i>COSMO</i> (Bruker, 2013)
;
_computing_data_reduction
;
SAINT (Bruker, 2013)
;
_computing_molecular_graphics
;
<i>OLEX2</i> (Dolomanov <i>et al.</i>,  2009)
;
_computing_publication_material
;
<i>OLEX2</i> (Dolomanov <i>et al.</i>,  2009)
;
_computing_structure_refinement
;
SHELXL (Sheldrick, 2015)
;
_computing_structure_solution
;
SHELXT (Sheldrick, 2015a)
;
_diffrn_ambient_temperature 173.15
_diffrn_detector_area_resol_mean 8.36
_diffrn_measured_fraction_theta_full 1.000
_diffrn_measured_fraction_theta_max 1.000
_diffrn_measurement_device_type 'Bruker APEXII CCD'
_diffrn_measurement_method \w
_diffrn_radiation_monochromator graphite
_diffrn_radiation_type MoK\a
_diffrn_radiation_wavelength 0.71073
_diffrn_reflns_av_R_equivalents 0.0261
_diffrn_reflns_av_unetI/netI 0.0230
_diffrn_reflns_limit_h_max 11
_diffrn_reflns_limit_h_min -11
_diffrn_reflns_limit_k_max 5
_diffrn_reflns_limit_k_min -5
_diffrn_reflns_limit_l_max 20
_diffrn_reflns_limit_l_min -20
_diffrn_reflns_number 5902
_diffrn_reflns_theta_full 25.242
_diffrn_reflns_theta_max 25.354
_diffrn_reflns_theta_min 2.359
_diffrn_source 'sealed tube'
_diffrn_standards_number 0
_exptl_absorpt_coefficient_mu 3.016
_exptl_absorpt_correction_T_max 0.7452
_exptl_absorpt_correction_T_min 0.6075
_exptl_absorpt_correction_type multi-scan
_exptl_absorpt_process_details
;
(SADABS; Bruker, 2013)
;
_exptl_crystal_colour colorless
_exptl_crystal_density_diffrn 2.000
_exptl_crystal_description block
_exptl_crystal_F_000 488
_exptl_crystal_size_max 0.11
_exptl_crystal_size_mid 0.07
_exptl_crystal_size_min 0.05
_refine_diff_density_max 0.405
_refine_diff_density_min -0.260
_refine_ls_abs_structure_details
;
 Refined as an inversion twin
;
_refine_ls_abs_structure_Flack 0.440(19)
_refine_ls_extinction_method none
_refine_ls_goodness_of_fit_ref 1.074
_refine_ls_hydrogen_treatment constr
_refine_ls_matrix_type full
_refine_ls_number_parameters 128
_refine_ls_number_reflns 1474
_refine_ls_number_restraints 1
_refine_ls_restrained_S_all 1.074
_refine_ls_R_factor_all 0.0200
_refine_ls_R_factor_gt 0.0193
_refine_ls_shift/su_max 0.000
_refine_ls_shift/su_mean 0.000
_refine_ls_structure_factor_coef Fsqd
_refine_ls_weighting_details 'w=1/[\s^2^(Fo^2^)+(0.0274P)^2^+0.2338P] where P=(Fo^2^+2Fc^2^)/3'
_refine_ls_weighting_scheme calc
_refine_ls_wR_factor_gt 0.0480
_refine_ls_wR_factor_ref 0.0485
_reflns_number_gt 1441
_reflns_number_total 1474
_reflns_threshold_expression 'I > 2\s(I)'
_cod_data_source_file lh4047sup1.cif
_cod_data_source_block I
_cod_database_code 1552143
_shelx_space_group_comment
;
The symmetry employed for this shelxl refinement is uniquely defined
by the following loop, which should always be used as a source of
symmetry information in preference to the above space-group names.
They are only intended as comments.
;
_shelx_estimated_absorpt_t_min 0.733
_shelx_estimated_absorpt_t_max 0.864

loop_
_space_group_symop_operation_xyz
'x, y, z'
'-x, -y, z+1/2'
'x+1/2, -y, z'
'-x+1/2, y, z+1/2'

loop_
_atom_site_type_symbol
_atom_site_label
_atom_site_fract_x
_atom_site_fract_y
_atom_site_fract_z
_atom_site_U_iso_or_equiv
_atom_site_adp_type
_atom_site_calc_flag
_atom_site_occupancy
Zn Zn1 0.56331(4) 0.57814(7) 0.73682(2) 0.01480(14) Uani d 1
O O3 -0.0109(3) 0.3545(6) 0.32739(16) 0.0183(6) Uani d 1
O O2 0.2616(3) 0.4478(5) 0.71219(15) 0.0190(7) Uani d 1
O O4 -0.0524(3) -0.0286(6) 0.26387(17) 0.0209(7) Uani d 1
O O1 0.4561(3) 0.4858(7) 0.64554(17) 0.0198(6) Uani d 1
C C2 0.2647(4) 0.3138(8) 0.5782(2) 0.0171(8) Uani d 1
C C5 0.1557(4) 0.0862(7) 0.4423(2) 0.0170(8) Uani d 1
C C1 0.3286(4) 0.4242(7) 0.6498(2) 0.0145(8) Uani d 1
C C6 0.2485(4) 0.3057(8) 0.4389(3) 0.0191(8) Uani d 1
H H6 0.2738 0.3798 0.3900 0.023 Uiso calc 1
C C8 0.1057(5) -0.0552(8) 0.3698(3) 0.0203(9) Uani d 1
H H8A 0.0600 -0.2290 0.3853 0.024 Uiso calc 1
H H8B 0.1883 -0.1051 0.3387 0.024 Uiso calc 1
C C7 0.3041(4) 0.4171(7) 0.5055(2) 0.0167(8) Uani d 1
H H7 0.3691 0.5638 0.5022 0.020 Uiso calc 1
C C4 0.1169(4) -0.0147(8) 0.5143(3) 0.0190(8) Uani d 1
H H4 0.0531 -0.1634 0.5173 0.023 Uiso calc 1
C C9 0.0067(4) 0.0996(8) 0.3177(2) 0.0161(8) Uani d 1
C C3 0.1700(4) 0.0985(7) 0.5818(2) 0.0171(8) Uani d 1
H H3 0.1415 0.0287 0.6307 0.021 Uiso calc 1

loop_
_atom_site_aniso_label
_atom_site_aniso_U_11
_atom_site_aniso_U_22
_atom_site_aniso_U_33
_atom_site_aniso_U_12
_atom_site_aniso_U_13
_atom_site_aniso_U_23
Zn1 0.0149(2) 0.0164(2) 0.0131(2) -0.00133(14) 0.0010(2) -0.0021(2)
O3 0.0217(16) 0.0151(13) 0.0181(14) 0.0020(12) -0.0014(13) 0.0002(11)
O2 0.0129(13) 0.0284(15) 0.0156(15) 0.0007(10) 0.0007(10) -0.0013(11)
O4 0.0286(17) 0.0157(13) 0.0185(15) 0.0017(11) -0.0095(11) -0.0052(11)
O1 0.0168(15) 0.0291(15) 0.0136(15) -0.0051(13) -0.0003(12) -0.0045(14)
C2 0.015(2) 0.0170(19) 0.020(2) 0.0027(15) 0.0009(16) -0.0022(17)
C5 0.0162(19) 0.0146(19) 0.020(2) 0.0057(14) -0.0049(18) -0.0007(16)
C1 0.013(2) 0.0136(19) 0.016(2) -0.0007(14) -0.0022(16) 0.0023(15)
C6 0.023(2) 0.018(2) 0.016(2) -0.0001(18) 0.0031(18) 0.0010(17)
C8 0.025(2) 0.016(2) 0.020(2) 0.0022(16) -0.0039(19) -0.0017(17)
C7 0.016(2) 0.0153(19) 0.019(2) -0.0009(14) 0.0013(15) -0.0004(16)
C4 0.016(2) 0.0178(18) 0.023(2) -0.0030(16) -0.0008(17) -0.0028(17)
C9 0.016(2) 0.019(2) 0.0134(19) -0.0016(15) 0.0025(16) -0.0009(15)
C3 0.017(2) 0.0184(19) 0.016(2) -0.0002(15) 0.0021(16) 0.0020(16)

loop_
_atom_type_symbol
_atom_type_description
_atom_type_scat_dispersion_real
_atom_type_scat_dispersion_imag
_atom_type_scat_source
C C 0.0033 0.0016 'International Tables Vol C Tables 4.2.6.8 and 6.1.1.4'
H H 0.0000 0.0000 'International Tables Vol C Tables 4.2.6.8 and 6.1.1.4'
O O 0.0106 0.0060 'International Tables Vol C Tables 4.2.6.8 and 6.1.1.4'
Zn Zn 0.2839 1.4301 'International Tables Vol C Tables 4.2.6.8 and 6.1.1.4'

loop_
_geom_angle_atom_site_label_1
_geom_angle_atom_site_label_2
_geom_angle_atom_site_label_3
_geom_angle_site_symmetry_1
_geom_angle_site_symmetry_3
_geom_angle
O3 Zn1 O4 4 4_565 109.47(12)
O2 Zn1 O3 3_565 4 112.72(12)
O2 Zn1 O4 3_565 4_565 99.55(11)
O1 Zn1 O3 . 4 112.43(12)
O1 Zn1 O2 . 3_565 109.13(11)
O1 Zn1 O4 . 4_565 112.90(14)
C9 O3 Zn1 . 4_554 118.1(3)
C1 O2 Zn1 . 3_465 132.7(3)
C9 O4 Zn1 . 4_544 132.9(3)
C1 O1 Zn1 . . 121.7(3)
C7 C2 C1 . . 120.3(3)
C3 C2 C1 . . 120.5(4)
C3 C2 C7 . . 119.2(4)
C6 C5 C8 . . 121.3(4)
C4 C5 C6 . . 118.8(4)
C4 C5 C8 . . 119.8(3)
O2 C1 O1 . . 121.6(4)
O2 C1 C2 . . 122.2(3)
O1 C1 C2 . . 116.1(4)
C5 C6 H6 . . 119.5
C7 C6 C5 . . 121.0(4)
C7 C6 H6 . . 119.5
C5 C8 H8A . . 107.8
C5 C8 H8B . . 107.8
C5 C8 C9 . . 117.9(3)
H8A C8 H8B . . 107.2
C9 C8 H8A . . 107.8
C9 C8 H8B . . 107.8
C2 C7 H7 . . 120.0
C6 C7 C2 . . 120.0(4)
C6 C7 H7 . . 120.0
C5 C4 H4 . . 119.5
C5 C4 C3 . . 120.9(4)
C3 C4 H4 . . 119.5
O3 C9 C8 . . 119.7(4)
O4 C9 O3 . . 121.6(4)
O4 C9 C8 . . 118.6(3)
C2 C3 H3 . . 119.9
C4 C3 C2 . . 120.1(4)
C4 C3 H3 . . 119.9

loop_
_geom_bond_atom_site_label_1
_geom_bond_atom_site_label_2
_geom_bond_site_symmetry_2
_geom_bond_distance
Zn1 O3 4 1.971(3)
Zn1 O2 3_565 1.961(3)
Zn1 O4 4_565 1.971(3)
Zn1 O1 . 1.937(3)
O3 Zn1 4_554 1.971(3)
O3 C9 . 1.261(5)
O2 Zn1 3_465 1.961(3)
O2 C1 . 1.262(5)
O4 Zn1 4_544 1.971(3)
O4 C9 . 1.256(5)
O1 C1 . 1.266(5)
C2 C1 . 1.482(6)
C2 C7 . 1.404(6)
C2 C3 . 1.390(6)
C5 C6 . 1.393(5)
C5 C8 . 1.507(6)
C5 C4 . 1.387(6)
C6 H6 . 0.9500
C6 C7 . 1.379(6)
C8 H8A . 0.9900
C8 H8B . 0.9900
C8 C9 . 1.511(6)
C7 H7 . 0.9500
C4 H4 . 0.9500
C4 C3 . 1.388(6)
C3 H3 . 0.9500

loop_
_geom_torsion_atom_site_label_1
_geom_torsion_atom_site_label_2
_geom_torsion_atom_site_label_3
_geom_torsion_atom_site_label_4
_geom_torsion_site_symmetry_1
_geom_torsion
Zn1 O3 C9 O4 4_554 -25.6(5)
Zn1 O3 C9 C8 4_554 151.8(3)
Zn1 O2 C1 O1 3_465 170.3(3)
Zn1 O2 C1 C2 3_465 -12.0(5)
Zn1 O4 C9 O3 4_544 -173.7(3)
Zn1 O4 C9 C8 4_544 8.9(6)
Zn1 O1 C1 O2 . 7.6(5)
Zn1 O1 C1 C2 . -170.3(3)
C5 C6 C7 C2 . -1.6(6)
C5 C8 C9 O3 . 13.3(6)
C5 C8 C9 O4 . -169.2(4)
C5 C4 C3 C2 . -0.8(6)
C1 C2 C7 C6 . 177.3(4)
C1 C2 C3 C4 . -176.1(4)
C6 C5 C8 C9 . -71.1(5)
C6 C5 C4 C3 . -0.5(6)
C8 C5 C6 C7 . -173.7(4)
C8 C5 C4 C3 . 175.0(4)
C7 C2 C1 O2 . 145.3(4)
C7 C2 C1 O1 . -36.9(5)
C7 C2 C3 C4 . 1.0(6)
C4 C5 C6 C7 . 1.7(6)
C4 C5 C8 C9 . 113.6(4)
C3 C2 C1 O2 . -37.7(5)
C3 C2 C1 O1 . 140.2(4)
C3 C2 C7 C6 . 0.2(6)

loop_
_twin_individual_id
_twin_individual_mass_fraction_refined
1 0.560(19)
2 0.440(19)

_cod_database_fobs_code 1552143
